data_7227516
loop_
_publ_author_name
'Fang, Wenyan'
'Zhang, Yuyang'
'Zhang, Gaobin'
'Kong, Lin'
'Yang, Longmei'
'Yang, Jiaxiang'

_publ_section_title
;
 Multi-stimuli-responsive fluorescence of a highly emissive difluoroboron
 complex in both solution and solid states
;
_journal_issue 9
_journal_name_full CrystEngComm
_journal_page_first 1294
_journal_paper_doi 10.1039/C6CE02376B
_journal_volume 19
_journal_year 2017
_chemical_formula_sum 'C24 H22 B F2 N3 O S'
_chemical_formula_weight 449.32
_chemical_name_systematic 22
_space_group_IT_number 14
_symmetry_cell_setting monoclinic
_symmetry_space_group_name_Hall '-P 2ybc'
_symmetry_space_group_name_H-M 'P 1 21/c 1'
_atom_sites_solution_hydrogens geom
_atom_sites_solution_primary direct
_atom_sites_solution_secondary difmap
_audit_creation_method SHELXL-97
_audit_update_record
;
2016-09-26 deposited with the CCDC.
2017-01-24 downloaded from the CCDC.
;
_cell_angle_alpha 90.00
_cell_angle_beta 104.287(14)
_cell_angle_gamma 90.00
_cell_formula_units_Z 4
_cell_length_a 6.500(7)
_cell_length_b 26.53(3)
_cell_length_c 12.800(13)
_cell_measurement_reflns_used 4426
_cell_measurement_temperature 296(2)
_cell_measurement_theta_max 25.91
_cell_measurement_theta_min 2.82
_cell_volume 2139(4)
_computing_structure_refinement 'SHELXL-97 (Sheldrick, 1997)'
_computing_structure_solution 'SHELXS-97 (Sheldrick, 1990)'
_diffrn_ambient_temperature 296(2)
_diffrn_measured_fraction_theta_full 0.967
_diffrn_measured_fraction_theta_max 0.967
_diffrn_measurement_device_type 'CCD area detector'
_diffrn_measurement_method 'phi and omega scans'
_diffrn_radiation_monochromator graphite
_diffrn_radiation_source 'fine-focus sealed tube'
_diffrn_radiation_type MoK\a
_diffrn_radiation_wavelength 0.71073
_diffrn_reflns_av_R_equivalents 0.0638
_diffrn_reflns_av_sigmaI/netI 0.0591
_diffrn_reflns_limit_h_max 7
_diffrn_reflns_limit_h_min -7
_diffrn_reflns_limit_k_max 31
_diffrn_reflns_limit_k_min -31
_diffrn_reflns_limit_l_max 14
_diffrn_reflns_limit_l_min -15
_diffrn_reflns_number 11480
_diffrn_reflns_theta_full 25.00
_diffrn_reflns_theta_max 25.00
_diffrn_reflns_theta_min 1.54
_exptl_absorpt_coefficient_mu 0.191
_exptl_absorpt_correction_T_max 0.9664
_exptl_absorpt_correction_T_min 0.9609
_exptl_crystal_colour Yellow
_exptl_crystal_density_diffrn 1.395
_exptl_crystal_density_method 'not measured'
_exptl_crystal_description Particle
_exptl_crystal_F_000 936
_exptl_crystal_size_max 0.21
_exptl_crystal_size_mid 0.19
_exptl_crystal_size_min 0.18
_refine_diff_density_max 0.436
_refine_diff_density_min -0.541
_refine_diff_density_rms 0.088
_refine_ls_extinction_method none
_refine_ls_goodness_of_fit_ref 0.977
_refine_ls_hydrogen_treatment mixed
_refine_ls_matrix_type full
_refine_ls_number_parameters 291
_refine_ls_number_reflns 3642
_refine_ls_number_restraints 0
_refine_ls_restrained_S_all 0.977
_refine_ls_R_factor_all 0.1108
_refine_ls_R_factor_gt 0.0766
_refine_ls_shift/su_max 0.000
_refine_ls_shift/su_mean 0.000
_refine_ls_structure_factor_coef Fsqd
_refine_ls_weighting_details 'calc w=1/[\s^2^(Fo^2^)+(0.1593P)^2^+2.3297P] where P=(Fo^2^+2Fc^2^)/3'
_refine_ls_weighting_scheme calc
_refine_ls_wR_factor_gt 0.2161
_refine_ls_wR_factor_ref 0.2566
_reflns_number_gt 2599
_reflns_number_total 3642
_reflns_threshold_expression >2sigma(I)
_cod_data_source_file c6ce02376b2.cif
_cod_data_source_block 22
_cod_depositor_comments
;
The following automatic conversions were performed:

'_symmetry_cell_setting' value 'Monoclinic' changed to 'monoclinic'
according to
/usr/data/users/saulius/crontab/automatic-downloads/rss-feeds/RSC/lib/dictionaries/cif_core.dic
dictionary named 'cif_core.dic' version 2.4.2 from 2011-04-26.

Automatic conversion script
Id: cif_fix_values 4268 2015-11-12 08:31:59Z antanas 

 Adding full bibliography for 7227515--7227516.cif.
;
_cod_original_sg_symbol_H-M 'P2(1)/c  '
_cod_database_code 7227516

loop_
_symmetry_equiv_pos_as_xyz
'x, y, z'
'-x, y+1/2, -z+1/2'
'-x, -y, -z'
'x, -y-1/2, z-1/2'

loop_
_atom_site_label
_atom_site_type_symbol
_atom_site_fract_x
_atom_site_fract_y
_atom_site_fract_z
_atom_site_U_iso_or_equiv
_atom_site_adp_type
_atom_site_occupancy
_atom_site_symmetry_multiplicity
_atom_site_calc_flag
_atom_site_refinement_flags
S1 S 0.3882(3) 0.38682(6) -0.06193(13) 0.0859(6) Uani 1 1 d .
C8 C 0.4088(6) 0.55462(14) 0.4191(3) 0.0376(9) Uani 1 1 d .
C5 C 0.4421(6) 0.65456(15) 0.6790(3) 0.0395(9) Uani 1 1 d .
C7 C 0.5976(6) 0.59906(14) 0.5711(3) 0.0372(9) Uani 1 1 d .
H7 H 0.7194 0.5857 0.5561 0.045 Uiso 1 1 calc R
C4 C 0.6215(6) 0.63239(14) 0.6563(3) 0.0375(8) Uani 1 1 d .
C11 C 0.3997(6) 0.49432(14) 0.2418(3) 0.0395(9) Uani 1 1 d .
C6 C 0.4616(7) 0.68865(16) 0.7599(3) 0.0471(10) Uani 1 1 d .
H6 H 0.3402 0.7026 0.7742 0.057 Uiso 1 1 calc R
C10 C 0.5697(7) 0.52441(15) 0.2837(3) 0.0443(10) Uani 1 1 d .
H10 H 0.6853 0.5240 0.2530 0.053 Uiso 1 1 calc R
C14 C 0.3971(7) 0.46230(15) 0.1474(3) 0.0440(10) Uani 1 1 d .
C16 C 0.2224(8) 0.44761(17) 0.0758(3) 0.0510(11) Uani 1 1 d .
H16 H 0.0960 0.4583 0.0903 0.061 Uiso 1 1 calc R
C13 C 0.2364(6) 0.52447(14) 0.3778(3) 0.0411(9) Uani 1 1 d .
H13 H 0.1230 0.5241 0.4101 0.049 Uiso 1 1 calc R
C1 C 0.6601(7) 0.70314(16) 0.8216(3) 0.0479(10) Uani 1 1 d .
C12 C 0.2300(7) 0.49495(15) 0.2895(3) 0.0423(9) Uani 1 1 d .
H12 H 0.1111 0.4752 0.2613 0.051 Uiso 1 1 calc R
C9 C 0.5742(7) 0.55517(15) 0.3696(3) 0.0458(10) Uani 1 1 d .
H9 H 0.6892 0.5765 0.3948 0.055 Uiso 1 1 calc R
C2 C 0.8413(7) 0.68018(18) 0.7996(4) 0.0535(11) Uani 1 1 d .
H2 H 0.9759 0.6888 0.8404 0.064 Uiso 1 1 calc R
C3 C 0.8202(6) 0.64601(16) 0.7202(3) 0.0476(10) Uani 1 1 d .
H3 H 0.9412 0.6311 0.7075 0.057 Uiso 1 1 calc R
C17 C 0.1974(8) 0.41797(18) -0.0202(3) 0.0578(12) Uani 1 1 d .
C20 C 0.0012(9) 0.41274(18) -0.0987(3) 0.0584(12) Uani 1 1 d .
H20 H -0.1266 0.4267 -0.0926 0.070 Uiso 1 1 calc R
C15 C 0.5986(8) 0.4478(2) 0.1341(4) 0.0614(13) Uani 1 1 d .
C21 C 0.8878(9) 0.76074(19) 0.9514(4) 0.0670(14) Uani 1 1 d .
H21A H 0.8639 0.7954 0.9692 0.080 Uiso 1 1 calc R
H21B H 0.9750 0.7611 0.8999 0.080 Uiso 1 1 calc R
C23 C 0.4999(9) 0.75851(19) 0.9318(4) 0.0692(15) Uani 1 1 d .
H23A H 0.5430 0.7695 1.0063 0.083 Uiso 1 1 calc R
H23B H 0.3938 0.7324 0.9270 0.083 Uiso 1 1 calc R
C18 C 0.2194(15) 0.3681(3) -0.1745(5) 0.094(2) Uani 1 1 d .
H18 H 0.2583 0.3479 -0.2258 0.113 Uiso 1 1 calc R
C22 C 1.0044(13) 0.7346(3) 1.0501(5) 0.099(2) Uani 1 1 d .
H22A H 0.9209 0.7349 1.1024 0.149 Uiso 1 1 calc R
H22B H 1.1368 0.7515 1.0791 0.149 Uiso 1 1 calc R
H22C H 1.0313 0.7003 1.0329 0.149 Uiso 1 1 calc R
C24 C 0.4049(12) 0.8011(2) 0.8641(6) 0.093(2) Uani 1 1 d .
H24A H 0.5099 0.8269 0.8673 0.139 Uiso 1 1 calc R
H24B H 0.2890 0.8144 0.8898 0.139 Uiso 1 1 calc R
H24C H 0.3536 0.7900 0.7910 0.139 Uiso 1 1 calc R
C19 C 0.0252(15) 0.3846(3) -0.1839(5) 0.096(2) Uani 1 1 d .
H19 H -0.0860 0.3778 -0.2435 0.115 Uiso 1 1 calc R
N2 N 0.4149(5) 0.58538(11) 0.5110(2) 0.0362(7) Uani 1 1 d .
N1 N 0.6831(7) 0.73748(15) 0.9009(3) 0.0593(11) Uani 1 1 d .
N3 N 0.7597(8) 0.4359(3) 0.1259(5) 0.115(2) Uani 1 1 d .
O1 O 0.2515(5) 0.64350(11) 0.6178(2) 0.0519(8) Uani 1 1 d .
F2 F 0.0641(4) 0.61989(9) 0.45100(19) 0.0529(7) Uani 1 1 d .
F1 F 0.1206(4) 0.56340(9) 0.5839(2) 0.0582(8) Uani 1 1 d .
B1 B 0.2053(7) 0.60289(17) 0.5410(4) 0.0403(10) Uani 1 1 d .

loop_
_atom_site_aniso_label
_atom_site_aniso_U_11
_atom_site_aniso_U_22
_atom_site_aniso_U_33
_atom_site_aniso_U_23
_atom_site_aniso_U_13
_atom_site_aniso_U_12
S1 0.0977(13) 0.0950(12) 0.0753(9) -0.0327(8) 0.0410(9) -0.0157(9)
C8 0.042(2) 0.0330(19) 0.0395(19) -0.0003(15) 0.0140(18) 0.0024(16)
C5 0.033(2) 0.042(2) 0.045(2) -0.0041(17) 0.0105(17) -0.0016(16)
C7 0.035(2) 0.037(2) 0.0423(19) 0.0010(16) 0.0141(18) 0.0039(16)
C4 0.035(2) 0.0377(19) 0.0399(19) -0.0028(16) 0.0099(17) -0.0010(16)
C11 0.043(2) 0.038(2) 0.0379(18) 0.0001(16) 0.0114(17) 0.0035(17)
C6 0.042(2) 0.046(2) 0.056(2) -0.0115(19) 0.018(2) 0.0018(18)
C10 0.042(2) 0.050(2) 0.046(2) -0.0088(18) 0.0189(19) -0.0063(18)
C14 0.048(3) 0.044(2) 0.044(2) -0.0046(18) 0.018(2) -0.0026(18)
C16 0.050(3) 0.057(3) 0.048(2) -0.008(2) 0.014(2) -0.003(2)
C13 0.041(2) 0.040(2) 0.046(2) -0.0029(16) 0.0169(18) 0.0007(17)
C1 0.051(3) 0.044(2) 0.050(2) -0.0075(18) 0.016(2) -0.0046(19)
C12 0.042(2) 0.039(2) 0.046(2) -0.0058(17) 0.0110(18) -0.0029(17)
C9 0.047(2) 0.045(2) 0.050(2) -0.0089(17) 0.020(2) -0.0087(18)
C2 0.041(2) 0.061(3) 0.057(2) -0.017(2) 0.009(2) -0.007(2)
C3 0.034(2) 0.056(3) 0.053(2) -0.011(2) 0.0109(19) 0.0011(18)
C17 0.073(3) 0.056(3) 0.046(2) -0.004(2) 0.018(2) -0.011(2)
C20 0.065(3) 0.053(3) 0.045(2) -0.006(2) -0.009(2) -0.007(2)
C15 0.050(3) 0.083(3) 0.054(3) -0.032(2) 0.017(2) -0.013(2)
C21 0.074(4) 0.056(3) 0.071(3) -0.021(2) 0.019(3) -0.022(3)
C23 0.084(4) 0.062(3) 0.070(3) -0.031(3) 0.034(3) -0.012(3)
C18 0.150(7) 0.082(4) 0.063(3) -0.029(3) 0.049(4) -0.041(5)
C22 0.112(6) 0.103(5) 0.072(4) -0.006(3) 0.002(4) -0.029(4)
C24 0.105(5) 0.064(4) 0.114(5) -0.019(4) 0.036(4) 0.013(3)
C19 0.150(7) 0.078(4) 0.048(3) -0.001(3) -0.001(4) -0.034(5)
N2 0.0367(19) 0.0344(16) 0.0400(16) -0.0026(13) 0.0142(15) -0.0003(13)
N1 0.060(3) 0.055(2) 0.065(2) -0.0235(18) 0.019(2) -0.0099(18)
N3 0.050(3) 0.186(6) 0.112(4) -0.078(4) 0.029(3) -0.006(3)
O1 0.0354(16) 0.0594(19) 0.0608(17) -0.0230(15) 0.0119(14) 0.0042(13)
F2 0.0416(14) 0.0599(16) 0.0540(14) -0.0059(11) 0.0055(12) 0.0120(11)
F1 0.0585(17) 0.0536(15) 0.0731(17) -0.0010(12) 0.0366(15) -0.0081(12)
B1 0.038(2) 0.042(2) 0.043(2) -0.0075(19) 0.013(2) -0.0015(19)

loop_
_atom_type_symbol
_atom_type_description
_atom_type_scat_dispersion_real
_atom_type_scat_dispersion_imag
_atom_type_scat_source
C C 0.0033 0.0016 'International Tables Vol C Tables 4.2.6.8 and 6.1.1.4'
H H 0.0000 0.0000 'International Tables Vol C Tables 4.2.6.8 and 6.1.1.4'
B B 0.0013 0.0007 'International Tables Vol C Tables 4.2.6.8 and 6.1.1.4'
N N 0.0061 0.0033 'International Tables Vol C Tables 4.2.6.8 and 6.1.1.4'
O O 0.0106 0.0060 'International Tables Vol C Tables 4.2.6.8 and 6.1.1.4'
F F 0.0171 0.0103 'International Tables Vol C Tables 4.2.6.8 and 6.1.1.4'
S S 0.1246 0.1234 'International Tables Vol C Tables 4.2.6.8 and 6.1.1.4'

loop_
_geom_angle_atom_site_label_1
_geom_angle_atom_site_label_2
_geom_angle_atom_site_label_3
_geom_angle
C18 S1 C17 92.4(4)
C13 C8 C9 119.0(3)
C13 C8 N2 120.4(3)
C9 C8 N2 120.6(4)
O1 C5 C6 119.8(3)
O1 C5 C4 119.3(3)
C6 C5 C4 120.9(4)
N2 C7 C4 123.7(3)
N2 C7 H7 118.1
C4 C7 H7 118.1
C7 C4 C5 119.7(4)
C7 C4 C3 122.4(3)
C5 C4 C3 117.9(3)
C10 C11 C12 118.4(3)
C10 C11 C14 120.4(3)
C12 C11 C14 121.2(4)
C5 C6 C1 121.1(4)
C5 C6 H6 119.4
C1 C6 H6 119.4
C11 C10 C9 121.5(3)
C11 C10 H10 119.2
C9 C10 H10 119.2
C16 C14 C15 119.7(4)
C16 C14 C11 124.7(4)
C15 C14 C11 115.5(4)
C14 C16 C17 130.4(4)
C14 C16 H16 114.8
C17 C16 H16 114.8
C8 C13 C12 120.5(3)
C8 C13 H13 119.7
C12 C13 H13 119.7
N1 C1 C6 122.1(4)
N1 C1 C2 119.9(4)
C6 C1 C2 118.0(4)
C13 C12 C11 120.4(4)
C13 C12 H12 119.8
C11 C12 H12 119.8
C10 C9 C8 120.1(4)
C10 C9 H9 120.0
C8 C9 H9 120.0
C3 C2 C1 120.4(4)
C3 C2 H2 119.8
C1 C2 H2 119.8
C2 C3 C4 121.7(4)
C2 C3 H3 119.2
C4 C3 H3 119.2
C20 C17 C16 123.4(5)
C20 C17 S1 109.3(3)
C16 C17 S1 127.2(4)
C19 C20 C17 111.0(6)
C19 C20 H20 124.5
C17 C20 H20 124.5
N3 C15 C14 178.5(7)
N1 C21 C22 113.5(5)
N1 C21 H21A 108.9
C22 C21 H21A 108.9
N1 C21 H21B 108.9
C22 C21 H21B 108.9
H21A C21 H21B 107.7
N1 C23 C24 112.9(5)
N1 C23 H23A 109.0
C24 C23 H23A 109.0
N1 C23 H23B 109.0
C24 C23 H23B 109.0
H23A C23 H23B 107.8
C19 C18 S1 113.2(5)
C19 C18 H18 123.4
S1 C18 H18 123.4
C21 C22 H22A 109.5
C21 C22 H22B 109.5
H22A C22 H22B 109.5
C21 C22 H22C 109.5
H22A C22 H22C 109.5
H22B C22 H22C 109.5
C23 C24 H24A 109.5
C23 C24 H24B 109.5
H24A C24 H24B 109.5
C23 C24 H24C 109.5
H24A C24 H24C 109.5
H24B C24 H24C 109.5
C18 C19 C20 114.0(6)
C18 C19 H19 123.0
C20 C19 H19 123.0
C7 N2 C8 119.0(3)
C7 N2 B1 119.6(3)
C8 N2 B1 121.4(3)
C1 N1 C23 121.3(4)
C1 N1 C21 122.6(4)
C23 N1 C21 115.7(4)
C5 O1 B1 125.2(3)
F1 B1 F2 110.0(4)
F1 B1 O1 109.8(3)
F2 B1 O1 108.3(3)
F1 B1 N2 109.4(3)
F2 B1 N2 109.6(3)
O1 B1 N2 109.9(3)

loop_
_geom_bond_atom_site_label_1
_geom_bond_atom_site_label_2
_geom_bond_distance
S1 C18 1.657(7)
S1 C17 1.683(5)
C8 C13 1.372(6)
C8 C9 1.375(5)
C8 N2 1.424(5)
C5 O1 1.325(5)
C5 C6 1.357(5)
C5 C4 1.398(5)
C7 N2 1.297(5)
C7 C4 1.382(5)
C7 H7 0.9300
C4 C3 1.395(6)
C11 C10 1.361(6)
C11 C12 1.387(5)
C11 C14 1.473(5)
C6 C1 1.390(6)
C6 H6 0.9300
C10 C9 1.364(5)
C10 H10 0.9300
C14 C16 1.330(6)
C14 C15 1.415(6)
C16 C17 1.434(6)
C16 H16 0.9300
C13 C12 1.367(5)
C13 H13 0.9300
C1 N1 1.344(5)
C1 C2 1.415(6)
C12 H12 0.9300
C9 H9 0.9300
C2 C3 1.344(6)
C2 H2 0.9300
C3 H3 0.9300
C17 C20 1.422(7)
C20 C19 1.362(8)
C20 H20 0.9300
C15 N3 1.123(7)
C21 N1 1.464(7)
C21 C22 1.477(9)
C21 H21A 0.9700
C21 H21B 0.9700
C23 N1 1.455(6)
C23 C24 1.465(9)
C23 H23A 0.9700
C23 H23B 0.9700
C18 C19 1.314(11)
C18 H18 0.9300
C22 H22A 0.9600
C22 H22B 0.9600
C22 H22C 0.9600
C24 H24A 0.9600
C24 H24B 0.9600
C24 H24C 0.9600
C19 H19 0.9300
N2 B1 1.574(5)
O1 B1 1.439(5)
F2 B1 1.360(5)
F1 B1 1.361(5)

loop_
_geom_torsion_atom_site_label_1
_geom_torsion_atom_site_label_2
_geom_torsion_atom_site_label_3
_geom_torsion_atom_site_label_4
_geom_torsion
N2 C7 C4 C5 -2.2(6)
N2 C7 C4 C3 179.4(4)
O1 C5 C4 C7 -0.5(6)
C6 C5 C4 C7 -177.8(4)
O1 C5 C4 C3 178.1(4)
C6 C5 C4 C3 0.7(6)
O1 C5 C6 C1 -176.4(4)
C4 C5 C6 C1 0.9(6)
C12 C11 C10 C9 -0.9(6)
C14 C11 C10 C9 178.6(4)
C10 C11 C14 C16 -152.3(4)
C12 C11 C14 C16 27.2(6)
C10 C11 C14 C15 26.6(6)
C12 C11 C14 C15 -154.0(4)
C15 C14 C16 C17 -0.7(8)
C11 C14 C16 C17 178.1(4)
C9 C8 C13 C12 0.8(6)
N2 C8 C13 C12 179.9(4)
C5 C6 C1 N1 178.8(4)
C5 C6 C1 C2 -1.8(6)
C8 C13 C12 C11 1.3(6)
C10 C11 C12 C13 -1.2(6)
C14 C11 C12 C13 179.3(4)
C11 C10 C9 C8 2.9(7)
C13 C8 C9 C10 -2.8(6)
N2 C8 C9 C10 178.0(4)
N1 C1 C2 C3 -179.6(4)
C6 C1 C2 C3 0.9(7)
C1 C2 C3 C4 0.7(7)
C7 C4 C3 C2 177.0(4)
C5 C4 C3 C2 -1.6(6)
C14 C16 C17 C20 -168.6(5)
C14 C16 C17 S1 8.2(8)
C18 S1 C17 C20 -0.3(4)
C18 S1 C17 C16 -177.5(5)
C16 C17 C20 C19 177.0(5)
S1 C17 C20 C19 -0.4(5)
C16 C14 C15 N3 -127(23)
C11 C14 C15 N3 54(23)
C17 S1 C18 C19 0.9(6)
S1 C18 C19 C20 -1.3(8)
C17 C20 C19 C18 1.1(8)
C4 C7 N2 C8 174.0(3)
C4 C7 N2 B1 -6.1(5)
C13 C8 N2 C7 155.7(4)
C9 C8 N2 C7 -25.2(5)
C13 C8 N2 B1 -24.2(5)
C9 C8 N2 B1 154.9(4)
C6 C1 N1 C23 4.9(7)
C2 C1 N1 C23 -174.5(4)
C6 C1 N1 C21 -167.1(4)
C2 C1 N1 C21 13.5(7)
C24 C23 N1 C1 -84.4(6)
C24 C23 N1 C21 88.1(6)
C22 C21 N1 C1 -93.7(6)
C22 C21 N1 C23 93.9(6)
C6 C5 O1 B1 -169.9(4)
C4 C5 O1 B1 12.7(6)
C5 O1 B1 F1 101.2(4)
C5 O1 B1 F2 -138.8(4)
C5 O1 B1 N2 -19.1(5)
C7 N2 B1 F1 -105.1(4)
C8 N2 B1 F1 74.7(4)
C7 N2 B1 F2 134.2(4)
C8 N2 B1 F2 -45.9(5)
C7 N2 B1 O1 15.4(5)
C8 N2 B1 O1 -164.7(3)
